data_2232819
loop_
_publ_author_name
'Kuai, Hai-Wei'
'Cheng, Xiao-Chun'

_publ_section_title
;
 Poly[[(\m~3~-5-aminoisophthalato-\k^3^<i>O</i>^1^:<i>O</i>^3^:<i>N</i>)(1<i>H</i>-imidazole-\k<i>N</i>^3^)zinc]
 0.25-hydrate]
;
_journal_coeditor_code KP2352
_journal_issue 12
_journal_name_full 'Acta Crystallographica Section E'
_journal_page_first m1835
_journal_paper_doi 10.1107/S1600536811050045
_journal_volume 67
_journal_year 2011
_chemical_formula_iupac '[Zn (C8 H5 N O4) (C3 H4 N2)], 0.25H2 O'
_chemical_formula_moiety 'C11 H9 N3 O4 Zn, 0.25(H2 O1)'
_chemical_formula_sum 'C11 H9.5 N3 O4.25 Zn'
_chemical_formula_weight 317.09
_chemical_name_systematic
;
Poly[[(\m~3~-5-aminoisophthalato-
\k^3^<i>O</i>^1^:<i>O</i>^3^:<i>N</i>)(1<i>H</i>-imidazole-\k<i>N</i>^3^)zinc]
0.25-hydrate]
;
_space_group_IT_number 14
_symmetry_cell_setting monoclinic
_symmetry_space_group_name_Hall '-P 2ybc'
_symmetry_space_group_name_H-M 'P 1 21/c 1'
_atom_sites_solution_hydrogens geom
_atom_sites_solution_primary direct
_atom_sites_solution_secondary difmap
_audit_creation_method SHELXL-97
_cell_angle_alpha 90.00
_cell_angle_beta 95.146(2)
_cell_angle_gamma 90.00
_cell_formula_units_Z 4
_cell_length_a 9.6239(11)
_cell_length_b 10.1916(11)
_cell_length_c 12.1927(13)
_cell_measurement_reflns_used 2609
_cell_measurement_temperature 293(2)
_cell_measurement_theta_max 28.00
_cell_measurement_theta_min 2.61
_cell_volume 1191.1(2)
_computing_cell_refinement 'SAINT (Bruker, 2008)'
_computing_data_collection 'APEX2 (Bruker, 2008)'
_computing_data_reduction 'SAINT (Bruker, 2008)'
_computing_molecular_graphics 'DIAMOND (Brandenburg, 2000)'
_computing_publication_material 'SHELXTL (Sheldrick, 2008)'
_computing_structure_refinement 'SHELXL97 (Sheldrick, 2008)'
_computing_structure_solution 'SHELXS97 (Sheldrick, 2008)'
_diffrn_ambient_temperature 291(2)
_diffrn_measured_fraction_theta_full 0.998
_diffrn_measured_fraction_theta_max 0.998
_diffrn_measurement_device_type 'Bruker SMART APEXII CCD'
_diffrn_measurement_method 'phi and omega scans'
_diffrn_radiation_monochromator graphite
_diffrn_radiation_source 'sealed tube'
_diffrn_radiation_type MoK\a
_diffrn_radiation_wavelength 0.71073
_diffrn_reflns_av_R_equivalents 0.0384
_diffrn_reflns_av_sigmaI/netI 0.0568
_diffrn_reflns_limit_h_max 11
_diffrn_reflns_limit_h_min -11
_diffrn_reflns_limit_k_max 12
_diffrn_reflns_limit_k_min -12
_diffrn_reflns_limit_l_max 13
_diffrn_reflns_limit_l_min -14
_diffrn_reflns_number 6327
_diffrn_reflns_theta_full 26.00
_diffrn_reflns_theta_max 26.00
_diffrn_reflns_theta_min 2.12
_exptl_absorpt_coefficient_mu 2.079
_exptl_absorpt_correction_T_max 0.7060
_exptl_absorpt_correction_T_min 0.6813
_exptl_absorpt_correction_type multi-scan
_exptl_absorpt_process_details '(SADABS; Sheldrick, 1996)'
_exptl_crystal_colour colourless
_exptl_crystal_density_diffrn 1.768
_exptl_crystal_density_method 'not measured'
_exptl_crystal_description block
_exptl_crystal_F_000 642
_exptl_crystal_size_max 0.20
_exptl_crystal_size_mid 0.20
_exptl_crystal_size_min 0.18
_refine_diff_density_max 0.555
_refine_diff_density_min -0.571
_refine_ls_extinction_method none
_refine_ls_goodness_of_fit_ref 1.085
_refine_ls_hydrogen_treatment constr
_refine_ls_matrix_type full
_refine_ls_number_parameters 178
_refine_ls_number_reflns 2340
_refine_ls_number_restraints 0
_refine_ls_restrained_S_all 1.085
_refine_ls_R_factor_all 0.0655
_refine_ls_R_factor_gt 0.0479
_refine_ls_shift/su_max 0.000
_refine_ls_shift/su_mean 0.000
_refine_ls_structure_factor_coef Fsqd
_refine_ls_weighting_details 'calc w=1/[\s^2^(Fo^2^)+(0.04P)^2^] where P=(Fo^2^+2Fc^2^)/3'
_refine_ls_weighting_scheme calc
_refine_ls_wR_factor_gt 0.0957
_refine_ls_wR_factor_ref 0.0983
_reflns_number_gt 1542
_reflns_number_total 2340
_reflns_threshold_expression I>2sigma(I)
_cod_data_source_file kp2352.cif
_cod_data_source_block I
_cod_original_sg_symbol_H-M 'P 21/c'
_cod_original_formula_sum 'C11 H9.50 N3 O4.25 Zn'
_cod_database_code 2232819
_cod_database_fobs_code 2232819

loop_
_symmetry_equiv_pos_as_xyz
'x, y, z'
'-x, y+1/2, -z+1/2'
'-x, -y, -z'
'x, -y-1/2, z-1/2'

loop_
_atom_site_type_symbol
_atom_site_label
_atom_site_fract_x
_atom_site_fract_y
_atom_site_fract_z
_atom_site_U_iso_or_equiv
_atom_site_adp_type
_atom_site_calc_flag
_atom_site_refinement_flags
_atom_site_occupancy
_atom_site_symmetry_multiplicity
C C1 0.6575(4) 0.3910(3) 0.9523(3) 0.0326(9) Uani d . 1 1
C C2 0.6177(4) 0.3912(4) 0.8394(3) 0.0351(9) Uani d . 1 1
H H2 0.6037 0.3123 0.8016 0.042 Uiso calc R 1 1
C C3 0.5989(4) 0.5098(3) 0.7836(3) 0.0320(8) Uani d . 1 1
C C4 0.6275(4) 0.6274(3) 0.8374(3) 0.0346(9) Uani d . 1 1
H H4 0.6188 0.7060 0.7987 0.042 Uiso calc R 1 1
C C5 0.6696(4) 0.6277(3) 0.9507(3) 0.0330(9) Uani d . 1 1
C C6 0.6827(4) 0.5094(4) 1.0076(3) 0.0361(9) Uani d . 1 1
H H6 0.7084 0.5093 1.0830 0.043 Uiso calc R 1 1
C C7 0.6734(4) 0.2659(4) 1.0171(3) 0.0359(9) Uani d . 1 1
C C8 0.6970(4) 0.7532(4) 1.0138(3) 0.0350(9) Uani d . 1 1
C C9 0.9582(5) 0.1183(4) 1.2027(4) 0.0439(11) Uani d . 1 1
H H9 0.9093 0.1936 1.2188 0.053 Uiso calc R 1 1
C C10 1.0136(5) -0.0654(4) 1.1370(3) 0.0441(10) Uani d . 1 1
H H10 1.0093 -0.1433 1.0972 0.053 Uiso calc R 1 1
C C11 1.1245(5) -0.0237(4) 1.2012(4) 0.0449(10) Uani d . 1 1
H H11 1.2095 -0.0667 1.2149 0.054 Uiso calc R 1 1
N N1 0.5567(3) 0.5092(3) 0.6679(2) 0.0355(7) Uani d . 1 1
H H1B 0.4983 0.4405 0.6509 0.043 Uiso d R 1 1
H H1A 0.5065 0.5794 0.6488 0.043 Uiso d R 1 1
N N2 0.9069(3) 0.0238(3) 1.1382(3) 0.0353(7) Uani d . 1 1
N N3 1.0886(4) 0.0935(3) 1.2423(3) 0.0438(9) Uani d . 1 1
H H3 1.1418 0.1496 1.2921 0.053 Uiso d R 1 1
O O1 0.6978(3) 0.2682(2) 1.1177(2) 0.0401(7) Uani d . 1 1
O O2 0.6629(3) 0.1581(2) 0.9615(2) 0.0339(6) Uani d . 1 1
O O3 0.7375(3) 0.7512(2) 1.1132(2) 0.0438(7) Uani d . 1 1
O O4 0.6761(3) 0.8610(2) 0.9600(2) 0.0384(7) Uani d . 1 1
O O1W 0.0000 0.0000 0.5000 0.047(2) Uani d SP 0.50 2
H H1X 0.0422 0.0359 0.4495 0.056 Uiso d PR 0.25 1
H H1Y 0.0453 0.0137 0.5620 0.056 Uiso d PR 0.25 1
Zn Zn1 0.71550(5) 0.01074(4) 1.06385(4) 0.03453(16) Uani d . 1 1

loop_
_atom_site_aniso_label
_atom_site_aniso_U_11
_atom_site_aniso_U_22
_atom_site_aniso_U_33
_atom_site_aniso_U_12
_atom_site_aniso_U_13
_atom_site_aniso_U_23
C1 0.034(2) 0.0284(18) 0.034(2) 0.0003(16) -0.0028(18) -0.0004(15)
C2 0.035(2) 0.032(2) 0.036(2) -0.0002(16) -0.0064(17) -0.0001(16)
C3 0.0285(19) 0.035(2) 0.0310(19) 0.0022(16) -0.0039(15) -0.0037(16)
C4 0.040(2) 0.029(2) 0.034(2) -0.0010(16) -0.0003(18) 0.0027(15)
C5 0.034(2) 0.032(2) 0.031(2) 0.0018(15) -0.0062(17) -0.0021(15)
C6 0.038(2) 0.036(2) 0.032(2) 0.0021(16) -0.0083(16) 0.0001(15)
C7 0.035(2) 0.034(2) 0.037(2) 0.0038(16) -0.0038(17) -0.0024(17)
C8 0.035(2) 0.032(2) 0.037(2) -0.0009(15) -0.0066(18) 0.0025(16)
C9 0.048(3) 0.0297(19) 0.051(3) 0.0036(18) -0.014(2) -0.0107(18)
C10 0.049(3) 0.037(2) 0.044(3) 0.0067(19) -0.0099(19) -0.0063(18)
C11 0.044(2) 0.043(2) 0.046(3) 0.002(2) -0.0061(19) 0.003(2)
N1 0.0411(18) 0.0330(17) 0.0302(17) -0.0026(14) -0.0086(13) 0.0019(13)
N2 0.0377(18) 0.0316(16) 0.0345(18) 0.0041(14) -0.0080(14) -0.0050(14)
N3 0.041(2) 0.0408(19) 0.045(2) -0.0043(16) -0.0191(17) -0.0124(15)
O1 0.0579(19) 0.0300(14) 0.0304(16) -0.0015(12) -0.0078(13) 0.0032(11)
O2 0.0494(17) 0.0292(13) 0.0213(12) 0.0004(12) -0.0069(12) 0.0014(10)
O3 0.0579(19) 0.0308(14) 0.0385(17) 0.0036(13) -0.0185(14) -0.0028(12)
O4 0.0510(18) 0.0314(15) 0.0303(14) 0.0001(12) -0.0095(13) -0.0026(11)
O1W 0.050(5) 0.056(5) 0.034(4) 0.001(4) -0.004(4) 0.004(4)
Zn1 0.0402(3) 0.0300(3) 0.0312(3) 0.0001(2) -0.00893(17) 0.0000(2)

loop_
_atom_type_symbol
_atom_type_description
_atom_type_scat_dispersion_real
_atom_type_scat_dispersion_imag
_atom_type_scat_source
C C 0.0033 0.0016 'International Tables Vol C Tables 4.2.6.8 and 6.1.1.4'
H H 0.0000 0.0000 'International Tables Vol C Tables 4.2.6.8 and 6.1.1.4'
N N 0.0061 0.0033 'International Tables Vol C Tables 4.2.6.8 and 6.1.1.4'
O O 0.0106 0.0060 'International Tables Vol C Tables 4.2.6.8 and 6.1.1.4'
Zn Zn 0.2839 1.4301 'International Tables Vol C Tables 4.2.6.8 and 6.1.1.4'

loop_
_geom_angle_atom_site_label_1
_geom_angle_atom_site_label_2
_geom_angle_atom_site_label_3
_geom_angle_site_symmetry_1
_geom_angle_site_symmetry_3
_geom_angle
C6 C1 C2 . . 119.8(3)
C6 C1 C7 . . 118.4(3)
C2 C1 C7 . . 121.8(3)
C3 C2 C1 . . 119.7(3)
C3 C2 H2 . . 120.1
C1 C2 H2 . . 120.1
C4 C3 C2 . . 120.6(3)
C4 C3 N1 . . 119.9(3)
C2 C3 N1 . . 119.4(3)
C3 C4 C5 . . 119.8(3)
C3 C4 H4 . . 120.1
C5 C4 H4 . . 120.1
C6 C5 C4 . . 119.6(3)
C6 C5 C8 . . 118.6(3)
C4 C5 C8 . . 121.8(3)
C5 C6 C1 . . 120.3(3)
C5 C6 H6 . . 119.8
C1 C6 H6 . . 119.8
O1 C7 O2 . . 122.7(3)
O1 C7 C1 . . 120.7(3)
O2 C7 C1 . . 116.6(3)
O3 C8 O4 . . 122.3(3)
O3 C8 C5 . . 120.8(3)
O4 C8 C5 . . 117.0(3)
N2 C9 N3 . . 111.7(3)
N2 C9 H9 . . 124.1
N3 C9 H9 . . 124.1
C11 C10 N2 . . 110.1(4)
C11 C10 H10 . . 125.0
N2 C10 H10 . . 125.0
C10 C11 N3 . . 106.3(4)
C10 C11 H11 . . 126.9
N3 C11 H11 . . 126.9
C3 N1 Zn1 . 4_565 116.3(2)
C3 N1 H1B . . 110.0
Zn1 N1 H1B 4_565 . 105.0
C3 N1 H1A . . 110.9
Zn1 N1 H1A 4_565 . 109.4
H1B N1 H1A . . 104.5
C9 N2 C10 . . 104.5(3)
C9 N2 Zn1 . . 127.4(3)
C10 N2 Zn1 . . 128.0(3)
C9 N3 C11 . . 107.4(3)
C9 N3 H3 . . 123.7
C11 N3 H3 . . 128.8
C7 O2 Zn1 . . 108.0(2)
C8 O4 Zn1 . 1_565 108.5(2)
H1X O1W H1Y . . 109.5
N2 Zn1 O2 . . 114.21(12)
N2 Zn1 O4 . 1_545 117.19(12)
O2 Zn1 O4 . 1_545 98.96(10)
N2 Zn1 N1 . 4_566 115.47(13)
O2 Zn1 N1 . 4_566 107.26(12)
O4 Zn1 N1 1_545 4_566 101.77(12)

loop_
_geom_bond_atom_site_label_1
_geom_bond_atom_site_label_2
_geom_bond_site_symmetry_2
_geom_bond_distance
_geom_bond_publ_flag
C1 C6 . 1.394(5) ?
C1 C2 . 1.396(5) ?
C1 C7 . 1.500(5) ?
C2 C3 . 1.391(5) ?
C2 H2 . 0.9300 ?
C3 C4 . 1.382(5) ?
C3 N1 . 1.432(4) ?
C4 C5 . 1.405(5) ?
C4 H4 . 0.9300 ?
C5 C6 . 1.391(5) ?
C5 C8 . 1.503(5) ?
C6 H6 . 0.9300 ?
C7 O1 . 1.229(5) ?
C7 O2 . 1.290(4) ?
C8 O3 . 1.239(5) ?
C8 O4 . 1.287(4) ?
C9 N2 . 1.312(5) ?
C9 N3 . 1.327(5) ?
C9 H9 . 0.9300 ?
C10 C11 . 1.335(6) ?
C10 N2 . 1.372(5) ?
C10 H10 . 0.9300 ?
C11 N3 . 1.352(5) ?
C11 H11 . 0.9300 ?
N1 Zn1 4_565 2.082(3) ?
N1 H1B . 0.9104 ?
N1 H1A . 0.8832 ?
N2 Zn1 . 1.983(3) yes
N3 H3 . 0.9504 ?
O2 Zn1 . 1.989(2) yes
O4 Zn1 1_565 1.998(3) ?
O1W H1X . 0.8500 ?
O1W H1Y . 0.8501 ?
Zn1 O4 1_545 1.998(3) yes
Zn1 N1 4_566 2.082(3) yes

loop_
_geom_hbond_atom_site_label_D
_geom_hbond_atom_site_label_H
_geom_hbond_atom_site_label_A
_geom_hbond_site_symmetry_A
_geom_hbond_distance_DH
_geom_hbond_distance_HA
_geom_hbond_distance_DA
_geom_hbond_angle_DHA
N1 H1B O4 2_646 0.91 2.21 3.018(4) 147.2
N1 H1A O2 2_656 0.88 2.17 2.943(4) 145.7
N3 H3 O3 2_747 0.95 1.88 2.822(4) 174.4

loop_
_geom_torsion_atom_site_label_1
_geom_torsion_atom_site_label_2
_geom_torsion_atom_site_label_3
_geom_torsion_atom_site_label_4
_geom_torsion_site_symmetry_4
_geom_torsion
C6 C1 C2 C3 . -2.2(6)
C7 C1 C2 C3 . 177.4(4)
C1 C2 C3 C4 . 4.0(6)
C1 C2 C3 N1 . -179.4(4)
C2 C3 C4 C5 . -3.0(6)
N1 C3 C4 C5 . -179.6(4)
C3 C4 C5 C6 . 0.3(6)
C3 C4 C5 C8 . -177.8(4)
C4 C5 C6 C1 . 1.5(6)
C8 C5 C6 C1 . 179.6(4)
C2 C1 C6 C5 . -0.6(6)
C7 C1 C6 C5 . 179.8(4)
C6 C1 C7 O1 . 5.4(6)
C2 C1 C7 O1 . -174.2(4)
C6 C1 C7 O2 . -173.3(3)
C2 C1 C7 O2 . 7.1(6)
C6 C5 C8 O3 . 3.8(6)
C4 C5 C8 O3 . -178.1(4)
C6 C5 C8 O4 . -176.1(4)
C4 C5 C8 O4 . 2.0(6)
N2 C10 C11 N3 . -0.8(5)
C4 C3 N1 Zn1 4_565 92.1(4)
C2 C3 N1 Zn1 4_565 -84.6(4)
N3 C9 N2 C10 . -0.6(5)
N3 C9 N2 Zn1 . 177.5(3)
C11 C10 N2 C9 . 0.9(5)
C11 C10 N2 Zn1 . -177.2(3)
N2 C9 N3 C11 . 0.1(5)
C10 C11 N3 C9 . 0.5(5)
O1 C7 O2 Zn1 . -6.9(5)
C1 C7 O2 Zn1 . 171.8(3)
O3 C8 O4 Zn1 1_565 -1.3(5)
C5 C8 O4 Zn1 1_565 178.6(3)
C9 N2 Zn1 O2 . 59.6(4)
C10 N2 Zn1 O2 . -122.8(3)
C9 N2 Zn1 O4 1_545 174.6(3)
C10 N2 Zn1 O4 1_545 -7.7(4)
C9 N2 Zn1 N1 4_566 -65.5(4)
C10 N2 Zn1 N1 4_566 112.2(3)
C7 O2 Zn1 N2 . -58.7(3)
C7 O2 Zn1 O4 1_545 176.0(3)
C7 O2 Zn1 N1 4_566 70.6(3)
